data_7039938
loop_
_publ_author_name
'Thirumoorthi, Ramalingam'
'Chivers, Tristram'
'H\"aggman, Susanna'
'Mansikkam\"aki, Akseli'
'Morgan, Ian S.'
'Tuononen, Heikki M.'
'Lahtinen, Manu'
'Konu, Jari'

_publ_section_title
;
 Synthesis of a labile sulfur-centred ligand, [S(H)C(PPh2S)2](-):
 structural diversity in lithium(i), zinc(ii) and nickel(ii) complexes.
;
_journal_issue 32
_journal_name_full 'Dalton transactions (Cambridge, England : 2003)'
_journal_page_first 12691
_journal_page_last 12701
_journal_paper_doi 10.1039/c6dt02565j
_journal_volume 45
_journal_year 2016
_chemical_formula_moiety 'C50 H42 Ni1 P4 S6, 2(C7 H8)'
_chemical_formula_sum 'C64 H58 Ni P4 S6'
_chemical_formula_weight 1202.05
_chemical_name_systematic
;
 ?
;
_chemical_properties_physical 'Air-sensitive, Moisture-sensitive, Oxygen-sensitive'
_space_group_IT_number 14
_symmetry_cell_setting monoclinic
_symmetry_space_group_name_Hall '-P 2yn'
_symmetry_space_group_name_H-M 'P 1 21/n 1'
_atom_sites_solution_hydrogens geom
_atom_sites_solution_primary direct
_atom_sites_solution_secondary difmap
_audit_creation_method SHELXL-97
_audit_update_record
;
2015-09-15 deposited with the CCDC.
2016-07-19 downloaded from the CCDC.
;
_cell_angle_alpha 90.000
_cell_angle_beta 106.2620(10)
_cell_angle_gamma 90.0000
_cell_formula_units_Z 2
_cell_length_a 11.0600(3)
_cell_length_b 15.7060(4)
_cell_length_c 16.8660(4)
_cell_measurement_reflns_used 22121
_cell_measurement_temperature 173(2)
_cell_measurement_theta_max 27.6
_cell_measurement_theta_min 1.8
_cell_volume 2812.55(12)
_computing_cell_refinement 'DENZO (Otwinowski & Minor 1997)'
_computing_data_collection 'Collect (Nonius, 1999)'
_computing_data_reduction 'Scalepack (Otwinowski & Minor 1997)'
_computing_structure_refinement 'SHELXL-97 (Sheldrick, 1997)'
_computing_structure_solution 'SHELXS-97 (Sheldrick, 1997)'
_diffrn_ambient_temperature 173(2)
_diffrn_measured_fraction_theta_full 0.999
_diffrn_measured_fraction_theta_max 0.999
_diffrn_measurement_device_type 'KappaCCD (Nonius, FR540C)'
_diffrn_measurement_method 'phi\omega scans'
_diffrn_radiation_monochromator 'horizonally mounted graphite crystal'
_diffrn_radiation_source 'Enraf Nonius FR590D,fine-focus sealed tube'
_diffrn_radiation_type MoK\a
_diffrn_radiation_wavelength 0.71073
_diffrn_reflns_av_R_equivalents 0.0559
_diffrn_reflns_av_sigmaI/netI 0.0408
_diffrn_reflns_limit_h_max 14
_diffrn_reflns_limit_h_min -14
_diffrn_reflns_limit_k_max 20
_diffrn_reflns_limit_k_min -20
_diffrn_reflns_limit_l_max 21
_diffrn_reflns_limit_l_min -20
_diffrn_reflns_number 21124
_diffrn_reflns_theta_full 27.00
_diffrn_reflns_theta_max 27.00
_diffrn_reflns_theta_min 2.36
_exptl_absorpt_coefficient_mu 0.723
_exptl_absorpt_correction_T_max 0.9118
_exptl_absorpt_correction_T_min 0.8342
_exptl_absorpt_correction_type integration
_exptl_absorpt_process_details 'SADABS (SHELXTL-NT v5.1, Bruker)'
_exptl_crystal_colour yellow
_exptl_crystal_density_diffrn 1.419
_exptl_crystal_density_method 'not measured'
_exptl_crystal_description block
_exptl_crystal_F_000 1252
_exptl_crystal_size_max 0.26
_exptl_crystal_size_mid 0.23
_exptl_crystal_size_min 0.13
_refine_diff_density_max 0.846
_refine_diff_density_min -0.475
_refine_diff_density_rms 0.102
_refine_ls_extinction_method none
_refine_ls_goodness_of_fit_ref 1.127
_refine_ls_hydrogen_treatment constr
_refine_ls_matrix_type full
_refine_ls_number_parameters 341
_refine_ls_number_reflns 6131
_refine_ls_number_restraints 0
_refine_ls_restrained_S_all 1.127
_refine_ls_R_factor_all 0.0732
_refine_ls_R_factor_gt 0.0596
_refine_ls_shift/su_max 0.001
_refine_ls_shift/su_mean 0.000
_refine_ls_structure_factor_coef Fsqd
_refine_ls_weighting_details 'calc w=1/[\s^2^(Fo^2^)+(0.0469P)^2^+6.3308P] where P=(Fo^2^+2Fc^2^)/3'
_refine_ls_weighting_scheme calc
_refine_ls_wR_factor_gt 0.1361
_refine_ls_wR_factor_ref 0.1440
_reflns_number_gt 5176
_reflns_number_total 6131
_reflns_threshold_expression >2sigma(I)
_cod_data_source_file c6dt02565j2.cif
_cod_data_source_block compound_4a
_cod_depositor_comments 'Adding full bibliography for 7039937--7039940.cif.'
_cod_original_sg_symbol_H-M 'P 21/n '
_cod_database_code 7039938

loop_
_symmetry_equiv_pos_as_xyz
'x, y, z'
'-x+1/2, y+1/2, -z+1/2'
'-x, -y, -z'
'x-1/2, -y-1/2, z-1/2'

loop_
_atom_site_label
_atom_site_type_symbol
_atom_site_fract_x
_atom_site_fract_y
_atom_site_fract_z
_atom_site_U_iso_or_equiv
_atom_site_adp_type
_atom_site_occupancy
_atom_site_symmetry_multiplicity
_atom_site_calc_flag
_atom_site_refinement_flags
Ni1 Ni 0.0000 0.0000 1.0000 0.02436(16) Uani 1 2 d S
P1 P 0.12054(8) 0.10554(6) 0.86621(6) 0.0258(2) Uani 1 1 d .
P2 P -0.03019(8) 0.21576(6) 0.96205(6) 0.0264(2) Uani 1 1 d .
S1 S 0.01699(9) 0.00218(6) 0.85826(6) 0.0308(2) Uani 1 1 d .
S2 S -0.15586(9) 0.12647(6) 0.95795(7) 0.0358(2) Uani 1 1 d .
S3 S 0.16703(8) 0.09716(5) 1.04292(5) 0.02562(19) Uani 1 1 d .
C1 C 0.2855(3) 0.0849(2) 0.8831(2) 0.0256(7) Uani 1 1 d .
C2 C 0.3249(4) 0.0029(2) 0.8737(2) 0.0337(8) Uani 1 1 d .
H2 H 0.2649 -0.0417 0.8587 0.040 Uiso 1 1 calc R
C3 C 0.4505(4) -0.0142(3) 0.8860(3) 0.0384(9) Uani 1 1 d .
H3 H 0.4768 -0.0706 0.8791 0.046 Uiso 1 1 calc R
C4 C 0.5381(4) 0.0494(3) 0.9082(3) 0.0395(9) Uani 1 1 d .
H4 H 0.6249 0.0370 0.9169 0.047 Uiso 1 1 calc R
C5 C 0.5003(4) 0.1320(3) 0.9180(2) 0.0376(9) Uani 1 1 d .
H5 H 0.5611 0.1761 0.9338 0.045 Uiso 1 1 calc R
C6 C 0.3746(4) 0.1497(2) 0.9047(2) 0.0308(8) Uani 1 1 d .
H6 H 0.3483 0.2064 0.9102 0.037 Uiso 1 1 calc R
C7 C 0.0687(4) 0.1662(2) 0.7707(2) 0.0309(8) Uani 1 1 d .
C8 C 0.1525(4) 0.2009(3) 0.7327(2) 0.0402(9) Uani 1 1 d .
H8 H 0.2405 0.1927 0.7556 0.048 Uiso 1 1 calc R
C9 C 0.1077(5) 0.2481(3) 0.6607(3) 0.0499(11) Uani 1 1 d .
H9 H 0.1649 0.2718 0.6340 0.060 Uiso 1 1 calc R
C10 C -0.0193(5) 0.2603(3) 0.6282(3) 0.0526(13) Uani 1 1 d .
H10 H -0.0498 0.2929 0.5792 0.063 Uiso 1 1 calc R
C11 C -0.1023(5) 0.2257(3) 0.6659(3) 0.0470(11) Uani 1 1 d .
H11 H -0.1901 0.2351 0.6433 0.056 Uiso 1 1 calc R
C12 C -0.0594(4) 0.1775(2) 0.7364(2) 0.0368(9) Uani 1 1 d .
H12 H -0.1176 0.1520 0.7613 0.044 Uiso 1 1 calc R
C13 C -0.0796(3) 0.2953(2) 0.8822(2) 0.0305(8) Uani 1 1 d .
C14 C 0.0084(4) 0.3465(2) 0.8589(2) 0.0342(8) Uani 1 1 d .
H14 H 0.0959 0.3407 0.8856 0.041 Uiso 1 1 calc R
C15 C -0.0335(4) 0.4055(3) 0.7967(2) 0.0406(9) Uani 1 1 d .
H15 H 0.0257 0.4402 0.7803 0.049 Uiso 1 1 calc R
C16 C -0.1599(5) 0.4147(3) 0.7581(3) 0.0458(11) Uani 1 1 d .
H16 H -0.1875 0.4556 0.7153 0.055 Uiso 1 1 calc R
C17 C -0.2469(4) 0.3649(3) 0.7814(3) 0.0454(10) Uani 1 1 d .
H17 H -0.3341 0.3713 0.7544 0.054 Uiso 1 1 calc R
C18 C -0.2075(4) 0.3059(3) 0.8434(2) 0.0369(9) Uani 1 1 d .
H18 H -0.2677 0.2722 0.8598 0.044 Uiso 1 1 calc R
C19 C 0.0104(3) 0.2735(2) 1.0586(2) 0.0296(8) Uani 1 1 d .
C20 C 0.0767(4) 0.3492(3) 1.0669(2) 0.0398(9) Uani 1 1 d .
H20 H 0.0991 0.3727 1.0211 0.048 Uiso 1 1 calc R
C21 C 0.1100(4) 0.3904(3) 1.1419(3) 0.0467(11) Uani 1 1 d .
H21 H 0.1577 0.4415 1.1479 0.056 Uiso 1 1 calc R
C22 C 0.0757(5) 0.3590(3) 1.2077(3) 0.0464(11) Uani 1 1 d .
H22 H 0.0989 0.3883 1.2590 0.056 Uiso 1 1 calc R
C23 C 0.0078(4) 0.2853(3) 1.1996(3) 0.0459(11) Uani 1 1 d .
H23 H -0.0172 0.2637 1.2453 0.055 Uiso 1 1 calc R
C24 C -0.0248(4) 0.2418(3) 1.1252(2) 0.0368(9) Uani 1 1 d .
H24 H -0.0712 0.1903 1.1200 0.044 Uiso 1 1 calc R
C25 C 0.1186(3) 0.1690(2) 0.9569(2) 0.0243(7) Uani 1 1 d .
H25 H 0.1828 0.2154 0.9639 0.029 Uiso 1 1 calc R
C26 C 0.3642(5) 0.4348(3) 0.8964(3) 0.0582(13) Uani 1 1 d .
C27 C 0.2880(5) 0.5024(3) 0.8685(3) 0.0559(13) Uani 1 1 d .
H27 H 0.2694 0.5186 0.8121 0.067 Uiso 1 1 calc R
C28 C 0.2367(6) 0.5487(4) 0.9223(4) 0.0744(17) Uani 1 1 d .
H28 H 0.1833 0.5958 0.9016 0.089 Uiso 1 1 calc R
C29 C 0.2609(6) 0.5279(4) 1.0016(4) 0.0711(16) Uani 1 1 d .
H29 H 0.2245 0.5590 1.0375 0.085 Uiso 1 1 calc R
C30 C 0.3425(6) 0.4583(4) 1.0313(4) 0.0667(15) Uani 1 1 d .
H30 H 0.3631 0.4433 1.0881 0.080 Uiso 1 1 calc R
C31 C 0.3902(5) 0.4140(3) 0.9801(3) 0.0546(12) Uani 1 1 d .
H31 H 0.4435 0.3669 1.0010 0.066 Uiso 1 1 calc R
C32 C 0.4203(7) 0.3873(4) 0.8416(4) 0.090(2) Uani 1 1 d .
H32A H 0.3569 0.3498 0.8064 0.135 Uiso 1 1 calc R
H32B H 0.4906 0.3531 0.8746 0.135 Uiso 1 1 calc R
H32C H 0.4514 0.4272 0.8071 0.135 Uiso 1 1 calc R

loop_
_atom_site_aniso_label
_atom_site_aniso_U_11
_atom_site_aniso_U_22
_atom_site_aniso_U_33
_atom_site_aniso_U_23
_atom_site_aniso_U_13
_atom_site_aniso_U_12
Ni1 0.0245(3) 0.0233(3) 0.0253(3) 0.0006(2) 0.0071(2) -0.0043(2)
P1 0.0240(4) 0.0235(4) 0.0287(5) 0.0000(4) 0.0054(4) -0.0017(3)
P2 0.0247(4) 0.0259(4) 0.0287(5) 0.0015(4) 0.0074(4) -0.0010(3)
S1 0.0351(5) 0.0258(4) 0.0299(4) -0.0022(4) 0.0063(4) -0.0097(4)
S2 0.0268(5) 0.0342(5) 0.0456(6) 0.0042(4) 0.0090(4) -0.0057(4)
S3 0.0270(4) 0.0234(4) 0.0261(4) 0.0000(3) 0.0067(3) -0.0032(3)
C1 0.0268(17) 0.0288(17) 0.0215(16) 0.0022(14) 0.0074(13) 0.0012(14)
C2 0.036(2) 0.0284(18) 0.036(2) -0.0007(16) 0.0083(16) -0.0003(15)
C3 0.040(2) 0.038(2) 0.040(2) 0.0042(17) 0.0141(18) 0.0113(18)
C4 0.035(2) 0.049(2) 0.040(2) 0.0055(19) 0.0194(18) 0.0114(18)
C5 0.032(2) 0.044(2) 0.039(2) -0.0036(18) 0.0132(17) -0.0057(17)
C6 0.0350(19) 0.0264(18) 0.036(2) -0.0021(15) 0.0176(16) -0.0012(15)
C7 0.041(2) 0.0232(17) 0.0280(18) -0.0012(14) 0.0092(16) 0.0010(15)
C8 0.049(2) 0.038(2) 0.036(2) 0.0050(17) 0.0165(19) 0.0000(19)
C9 0.075(3) 0.041(2) 0.037(2) 0.0072(19) 0.021(2) -0.003(2)
C10 0.084(4) 0.030(2) 0.033(2) 0.0057(18) -0.001(2) 0.000(2)
C11 0.057(3) 0.036(2) 0.036(2) -0.0011(18) -0.007(2) 0.001(2)
C12 0.045(2) 0.032(2) 0.0298(19) -0.0015(16) 0.0050(17) -0.0010(17)
C13 0.0324(19) 0.0293(18) 0.0290(18) -0.0050(15) 0.0075(15) 0.0047(15)
C14 0.041(2) 0.0245(18) 0.033(2) -0.0016(15) 0.0039(17) 0.0004(16)
C15 0.052(3) 0.033(2) 0.035(2) 0.0059(17) 0.0096(19) -0.0065(18)
C16 0.064(3) 0.027(2) 0.035(2) 0.0032(17) -0.004(2) -0.0018(19)
C17 0.046(2) 0.040(2) 0.041(2) -0.0026(19) -0.0037(19) 0.0050(19)
C18 0.032(2) 0.038(2) 0.037(2) 0.0031(17) 0.0032(16) 0.0031(16)
C19 0.0298(18) 0.0311(18) 0.0279(18) 0.0004(15) 0.0081(15) 0.0053(15)
C20 0.047(2) 0.043(2) 0.033(2) -0.0065(17) 0.0161(18) -0.0071(19)
C21 0.052(3) 0.049(3) 0.041(2) -0.013(2) 0.016(2) -0.011(2)
C22 0.060(3) 0.047(2) 0.033(2) -0.0120(19) 0.016(2) 0.006(2)
C23 0.062(3) 0.045(2) 0.036(2) 0.0046(19) 0.023(2) 0.012(2)
C24 0.048(2) 0.0306(19) 0.036(2) 0.0033(16) 0.0186(18) 0.0027(17)
C25 0.0247(17) 0.0228(16) 0.0255(16) -0.0026(13) 0.0074(13) -0.0025(13)
C26 0.064(3) 0.052(3) 0.063(3) -0.001(2) 0.025(3) -0.014(2)
C27 0.059(3) 0.053(3) 0.048(3) 0.011(2) 0.002(2) -0.008(2)
C28 0.066(4) 0.062(4) 0.089(5) 0.009(3) 0.010(3) 0.008(3)
C29 0.082(4) 0.063(3) 0.080(4) -0.006(3) 0.041(3) -0.009(3)
C30 0.070(4) 0.074(4) 0.057(3) 0.007(3) 0.019(3) -0.016(3)
C31 0.058(3) 0.050(3) 0.053(3) 0.018(2) 0.010(2) -0.011(2)
C32 0.116(6) 0.077(4) 0.098(5) -0.015(4) 0.065(5) -0.023(4)

loop_
_atom_type_symbol
_atom_type_description
_atom_type_scat_dispersion_real
_atom_type_scat_dispersion_imag
_atom_type_scat_source
C C 0.0033 0.0016 'International Tables Vol C Tables 4.2.6.8 and 6.1.1.4'
H H 0.0000 0.0000 'International Tables Vol C Tables 4.2.6.8 and 6.1.1.4'
Ni Ni 0.3393 1.1124 'International Tables Vol C Tables 4.2.6.8 and 6.1.1.4'
P P 0.1023 0.0942 'International Tables Vol C Tables 4.2.6.8 and 6.1.1.4'
S S 0.1246 0.1234 'International Tables Vol C Tables 4.2.6.8 and 6.1.1.4'

loop_
_geom_angle_atom_site_label_1
_geom_angle_atom_site_label_2
_geom_angle_atom_site_label_3
_geom_angle
_geom_angle_site_symmetry_1
_geom_angle_site_symmetry_3
S3 Ni1 S3 180.00(4) . 3_557
S3 Ni1 S1 88.68(3) . 3_557
S3 Ni1 S1 91.32(3) 3_557 3_557
S3 Ni1 S1 91.32(3) . .
S3 Ni1 S1 88.68(3) 3_557 .
S1 Ni1 S1 180.0 3_557 .
S3 Ni1 S2 89.53(3) . .
S3 Ni1 S2 90.47(3) 3_557 .
S1 Ni1 S2 92.91(3) 3_557 .
S1 Ni1 S2 87.09(3) . .
S3 Ni1 S2 90.47(3) . 3_557
S3 Ni1 S2 89.53(3) 3_557 3_557
S1 Ni1 S2 87.09(3) 3_557 3_557
S1 Ni1 S2 92.91(3) . 3_557
S2 Ni1 S2 180.0 . 3_557
C1 P1 C7 106.83(17) . .
C1 P1 C25 102.39(16) . .
C7 P1 C25 112.30(16) . .
C1 P1 S1 114.05(12) . .
C7 P1 S1 109.78(13) . .
C25 P1 S1 111.29(12) . .
C13 P2 C19 105.78(17) . .
C13 P2 C25 109.38(16) . .
C19 P2 C25 104.17(16) . .
C13 P2 S2 113.86(13) . .
C19 P2 S2 112.63(13) . .
C25 P2 S2 110.49(12) . .
P1 S1 Ni1 98.46(4) . .
P2 S2 Ni1 97.33(5) . .
C25 S3 Ni1 97.38(11) . .
C2 C1 C6 119.2(3) . .
C2 C1 P1 119.3(3) . .
C6 C1 P1 121.5(3) . .
C3 C2 C1 120.3(4) . .
C3 C2 H2 119.9 . .
C1 C2 H2 119.9 . .
C4 C3 C2 120.5(4) . .
C4 C3 H3 119.8 . .
C2 C3 H3 119.8 . .
C3 C4 C5 120.1(4) . .
C3 C4 H4 120.0 . .
C5 C4 H4 120.0 . .
C6 C5 C4 119.7(4) . .
C6 C5 H5 120.2 . .
C4 C5 H5 120.2 . .
C5 C6 C1 120.3(4) . .
C5 C6 H6 119.8 . .
C1 C6 H6 119.8 . .
C8 C7 C12 119.8(4) . .
C8 C7 P1 122.2(3) . .
C12 C7 P1 118.0(3) . .
C7 C8 C9 119.7(4) . .
C7 C8 H8 120.1 . .
C9 C8 H8 120.1 . .
C10 C9 C8 119.9(4) . .
C10 C9 H9 120.1 . .
C8 C9 H9 120.1 . .
C11 C10 C9 120.4(4) . .
C11 C10 H10 119.8 . .
C9 C10 H10 119.8 . .
C10 C11 C12 120.4(4) . .
C10 C11 H11 119.8 . .
C12 C11 H11 119.8 . .
C11 C12 C7 119.8(4) . .
C11 C12 H12 120.1 . .
C7 C12 H12 120.1 . .
C18 C13 C14 119.6(4) . .
C18 C13 P2 119.3(3) . .
C14 C13 P2 121.1(3) . .
C15 C14 C13 119.2(4) . .
C15 C14 H14 120.4 . .
C13 C14 H14 120.4 . .
C16 C15 C14 120.7(4) . .
C16 C15 H15 119.6 . .
C14 C15 H15 119.6 . .
C15 C16 C17 120.2(4) . .
C15 C16 H16 119.9 . .
C17 C16 H16 119.9 . .
C18 C17 C16 120.1(4) . .
C18 C17 H17 119.9 . .
C16 C17 H17 119.9 . .
C17 C18 C13 120.2(4) . .
C17 C18 H18 119.9 . .
C13 C18 H18 119.9 . .
C24 C19 C20 119.3(4) . .
C24 C19 P2 119.8(3) . .
C20 C19 P2 120.9(3) . .
C21 C20 C19 119.7(4) . .
C21 C20 H20 120.2 . .
C19 C20 H20 120.2 . .
C22 C21 C20 121.0(4) . .
C22 C21 H21 119.5 . .
C20 C21 H21 119.5 . .
C21 C22 C23 119.8(4) . .
C21 C22 H22 120.1 . .
C23 C22 H22 120.1 . .
C22 C23 C24 120.3(4) . .
C22 C23 H23 119.9 . .
C24 C23 H23 119.9 . .
C19 C24 C23 119.9(4) . .
C19 C24 H24 120.0 . .
C23 C24 H24 120.0 . .
S3 C25 P2 106.43(17) . .
S3 C25 P1 105.18(17) . .
P2 C25 P1 118.68(18) . .
S3 C25 H25 108.7 . .
P2 C25 H25 108.7 . .
P1 C25 H25 108.7 . .
C27 C26 C31 117.8(5) . .
C27 C26 C32 121.0(6) . .
C31 C26 C32 121.2(6) . .
C26 C27 C28 120.4(5) . .
C26 C27 H27 119.8 . .
C28 C27 H27 119.8 . .
C29 C28 C27 121.4(6) . .
C29 C28 H28 119.3 . .
C27 C28 H28 119.3 . .
C28 C29 C30 118.3(6) . .
C28 C29 H29 120.9 . .
C30 C29 H29 120.9 . .
C31 C30 C29 120.3(5) . .
C31 C30 H30 119.8 . .
C29 C30 H30 119.8 . .
C30 C31 C26 121.8(5) . .
C30 C31 H31 119.1 . .
C26 C31 H31 119.1 . .
C26 C32 H32A 109.5 . .
C26 C32 H32B 109.5 . .
H32A C32 H32B 109.5 . .
C26 C32 H32C 109.5 . .
H32A C32 H32C 109.5 . .
H32B C32 H32C 109.5 . .

loop_
_geom_bond_atom_site_label_1
_geom_bond_atom_site_label_2
_geom_bond_distance
_geom_bond_site_symmetry_2
Ni1 S3 2.3487(8) .
Ni1 S3 2.3487(8) 3_557
Ni1 S1 2.4500(9) 3_557
Ni1 S1 2.4500(9) .
Ni1 S2 2.5953(10) .
Ni1 S2 2.5953(10) 3_557
P1 C1 1.795(4) .
P1 C7 1.820(4) .
P1 C25 1.831(3) .
P1 S1 1.9695(12) .
P2 C13 1.805(4) .
P2 C19 1.807(4) .
P2 C25 1.826(3) .
P2 S2 1.9621(13) .
S3 C25 1.797(3) .
C1 C2 1.382(5) .
C1 C6 1.392(5) .
C2 C3 1.372(5) .
C2 H2 0.9500 .
C3 C4 1.369(6) .
C3 H3 0.9500 .
C4 C5 1.386(6) .
C4 H4 0.9500 .
C5 C6 1.373(5) .
C5 H5 0.9500 .
C6 H6 0.9500 .
C7 C8 1.378(5) .
C7 C12 1.384(5) .
C8 C9 1.391(6) .
C8 H8 0.9500 .
C9 C10 1.370(7) .
C9 H9 0.9500 .
C10 C11 1.366(7) .
C10 H10 0.9500 .
C11 C12 1.377(6) .
C11 H11 0.9500 .
C12 H12 0.9500 .
C13 C18 1.392(5) .
C13 C14 1.402(5) .
C14 C15 1.379(5) .
C14 H14 0.9500 .
C15 C16 1.375(6) .
C15 H15 0.9500 .
C16 C17 1.380(7) .
C16 H16 0.9500 .
C17 C18 1.374(6) .
C17 H17 0.9500 .
C18 H18 0.9500 .
C19 C24 1.380(5) .
C19 C20 1.384(5) .
C20 C21 1.376(6) .
C20 H20 0.9500 .
C21 C22 1.361(6) .
C21 H21 0.9500 .
C22 C23 1.366(7) .
C22 H22 0.9500 .
C23 C24 1.385(6) .
C23 H23 0.9500 .
C24 H24 0.9500 .
C25 H25 1.0000 .
C26 C27 1.356(7) .
C26 C31 1.398(7) .
C26 C32 1.454(8) .
C27 C28 1.401(8) .
C27 H27 0.9500 .
C28 C29 1.330(8) .
C28 H28 0.9500 .
C29 C30 1.416(8) .
C29 H29 0.9500 .
C30 C31 1.328(8) .
C30 H30 0.9500 .
C31 H31 0.9500 .
C32 H32A 0.9800 .
C32 H32B 0.9800 .
C32 H32C 0.9800 .

loop_
_geom_torsion_atom_site_label_1
_geom_torsion_atom_site_label_2
_geom_torsion_atom_site_label_3
_geom_torsion_atom_site_label_4
_geom_torsion
_geom_torsion_site_symmetry_1
C1 P1 S1 Ni1 98.57(13) .
C7 P1 S1 Ni1 -141.61(13) .
C25 P1 S1 Ni1 -16.65(12) .
S3 Ni1 S1 P1 -15.67(5) .
S3 Ni1 S1 P1 164.33(5) 3_557
S1 Ni1 S1 P1 157(100) 3_557
S2 Ni1 S1 P1 73.79(5) .
S2 Ni1 S1 P1 -106.21(5) 3_557
C13 P2 S2 Ni1 142.65(13) .
C19 P2 S2 Ni1 -96.91(13) .
C25 P2 S2 Ni1 19.12(12) .
S3 Ni1 S2 P2 13.95(5) .
S3 Ni1 S2 P2 -166.05(5) 3_557
S1 Ni1 S2 P2 102.61(5) 3_557
S1 Ni1 S2 P2 -77.39(5) .
S2 Ni1 S2 P2 175(100) 3_557
S3 Ni1 S3 C25 -26(100) 3_557
S1 Ni1 S3 C25 -135.93(11) 3_557
S1 Ni1 S3 C25 44.07(11) .
S2 Ni1 S3 C25 -43.01(11) .
S2 Ni1 S3 C25 136.99(11) 3_557
C7 P1 C1 C2 -109.3(3) .
C25 P1 C1 C2 132.5(3) .
S1 P1 C1 C2 12.2(3) .
C7 P1 C1 C6 70.0(3) .
C25 P1 C1 C6 -48.2(3) .
S1 P1 C1 C6 -168.5(3) .
C6 C1 C2 C3 0.4(6) .
P1 C1 C2 C3 179.7(3) .
C1 C2 C3 C4 0.4(6) .
C2 C3 C4 C5 -0.3(6) .
C3 C4 C5 C6 -0.5(6) .
C4 C5 C6 C1 1.4(6) .
C2 C1 C6 C5 -1.3(5) .
P1 C1 C6 C5 179.4(3) .
C1 P1 C7 C8 -11.4(4) .
C25 P1 C7 C8 100.1(3) .
S1 P1 C7 C8 -135.5(3) .
C1 P1 C7 C12 168.9(3) .
C25 P1 C7 C12 -79.6(3) .
S1 P1 C7 C12 44.8(3) .
C12 C7 C8 C9 0.9(6) .
P1 C7 C8 C9 -178.8(3) .
C7 C8 C9 C10 0.4(7) .
C8 C9 C10 C11 -0.5(7) .
C9 C10 C11 C12 -0.8(7) .
C10 C11 C12 C7 2.1(6) .
C8 C7 C12 C11 -2.2(6) .
P1 C7 C12 C11 177.5(3) .
C19 P2 C13 C18 -103.4(3) .
C25 P2 C13 C18 145.0(3) .
S2 P2 C13 C18 20.8(3) .
C19 P2 C13 C14 76.5(3) .
C25 P2 C13 C14 -35.1(3) .
S2 P2 C13 C14 -159.3(3) .
C18 C13 C14 C15 -1.1(6) .
P2 C13 C14 C15 179.0(3) .
C13 C14 C15 C16 0.4(6) .
C14 C15 C16 C17 0.1(7) .
C15 C16 C17 C18 0.1(7) .
C16 C17 C18 C13 -0.9(6) .
C14 C13 C18 C17 1.4(6) .
P2 C13 C18 C17 -178.7(3) .
C13 P2 C19 C24 138.5(3) .
C25 P2 C19 C24 -106.2(3) .
S2 P2 C19 C24 13.5(3) .
C13 P2 C19 C20 -41.6(4) .
C25 P2 C19 C20 73.6(3) .
S2 P2 C19 C20 -166.6(3) .
C24 C19 C20 C21 2.0(6) .
P2 C19 C20 C21 -177.8(3) .
C19 C20 C21 C22 -1.8(7) .
C20 C21 C22 C23 0.4(7) .
C21 C22 C23 C24 0.9(7) .
C20 C19 C24 C23 -0.8(6) .
P2 C19 C24 C23 179.1(3) .
C22 C23 C24 C19 -0.6(7) .
Ni1 S3 C25 P2 64.99(15) .
Ni1 S3 C25 P1 -61.76(15) .
C13 P2 C25 S3 175.56(16) .
C19 P2 C25 S3 62.8(2) .
S2 P2 C25 S3 -58.35(17) .
C13 P2 C25 P1 -66.2(2) .
C19 P2 C25 P1 -179.0(2) .
S2 P2 C25 P1 59.9(2) .
C1 P1 C25 S3 -67.70(19) .
C7 P1 C25 S3 178.07(17) .
S1 P1 C25 S3 54.54(17) .
C1 P1 C25 P2 173.5(2) .
C7 P1 C25 P2 59.2(3) .
S1 P1 C25 P2 -64.3(2) .
C31 C26 C27 C28 -0.8(8) .
C32 C26 C27 C28 -178.7(6) .
C26 C27 C28 C29 0.1(9) .
C27 C28 C29 C30 1.1(9) .
C28 C29 C30 C31 -1.8(9) .
C29 C30 C31 C26 1.1(8) .
C27 C26 C31 C30 0.1(8) .
C32 C26 C31 C30 178.0(5) .
